data_1519305
loop_
_publ_author_name
'Hursthouse, Michael B.'
'Light, Mark E.'

_publ_section_title
;
 ((2R,5S)-2,5-bis(4-Nitrophenyl)perhydrofuro(2,3-b)furan-3-yl)triisopropylsilane
;
_journal_name_full 'Crystal Structure Report Archive'
_journal_page_first 124
_journal_year 2001
_chemical_formula_sum 'C27 H36 N2 O6 Si'
_chemical_formula_weight 512.67
_space_group_IT_number 19
_symmetry_cell_setting orthorhombic
_symmetry_space_group_name_Hall 'P 2ac 2ab'
_symmetry_space_group_name_H-M 'P 21 21 21'
_atom_sites_solution_hydrogens geom
_atom_sites_solution_primary direct
_atom_sites_solution_secondary difmap
_cell_angle_alpha 90.00
_cell_angle_beta 90.00
_cell_angle_gamma 90.00
_cell_formula_units_Z 4
_cell_length_a 11.4829(3)
_cell_length_b 14.5419(3)
_cell_length_c 15.7595(4)
_cell_measurement_reflns_used 2624
_cell_measurement_temperature 120(2)
_cell_measurement_theta_max 25.02
_cell_measurement_theta_min 2.94
_cell_volume 2631.57(11)
_computing_cell_refinement 'DENZO (Otwinowski & Minor, 1997) & COLLECT (Hooft, 1998)'
_computing_data_collection 'COLLECT (Hooft, 1998)'
_computing_data_reduction 'DENZO (Otwinowski & Minor, 1997) & COLLECT (Hooft, 1998)'
_computing_structure_refinement 'SHELXL-97 (Sheldrick, 1997)'
_computing_structure_solution 'SHELXS-97 (Sheldrick, 1990)'
_diffrn_ambient_temperature 120(2)
_diffrn_detector_area_resol_mean 9.091
_diffrn_measured_fraction_theta_full 0.995
_diffrn_measured_fraction_theta_max 0.995
_diffrn_measurement_device_type 'Bruker-Nonius KappaCCD'
_diffrn_measurement_method '\F & \w scans'
_diffrn_radiation_monochromator graphite
_diffrn_radiation_source 'Bruker-Nonius FR591 rotating anode'
_diffrn_radiation_type MoK\a
_diffrn_radiation_wavelength 0.71073
_diffrn_reflns_av_R_equivalents 0.0000
_diffrn_reflns_av_sigmaI/netI 0.0463
_diffrn_reflns_limit_h_max 13
_diffrn_reflns_limit_h_min 0
_diffrn_reflns_limit_k_max 17
_diffrn_reflns_limit_k_min 0
_diffrn_reflns_limit_l_max 18
_diffrn_reflns_limit_l_min 0
_diffrn_reflns_number 2624
_diffrn_reflns_theta_full 25.02
_diffrn_reflns_theta_max 25.02
_diffrn_reflns_theta_min 2.94
_exptl_absorpt_coefficient_mu 0.133
_exptl_absorpt_correction_type multi-scan
_exptl_absorpt_process_details 'SORTAV (Blessing, 1997)'
_exptl_crystal_colour colourless
_exptl_crystal_density_diffrn 1.294
_exptl_crystal_density_method 'not measured'
_exptl_crystal_description block
_exptl_crystal_F_000 1096
_exptl_crystal_size_max 0.20
_exptl_crystal_size_mid 0.15
_exptl_crystal_size_min 0.10
_refine_diff_density_max 0.287
_refine_diff_density_min -0.201
_refine_diff_density_rms 0.038
_refine_ls_abs_structure_details 'Flack H D (1983), Acta Cryst. A39, 876-881'
_refine_ls_abs_structure_Flack 0.52(15)
_refine_ls_extinction_coef 0.0051(9)
_refine_ls_extinction_expression Fc^*^=kFc[1+0.001xFc^2^\l^3^/sin(2\q)]^-1/4^
_refine_ls_extinction_method SHELXL
_refine_ls_goodness_of_fit_ref 1.005
_refine_ls_hydrogen_treatment constr
_refine_ls_matrix_type full
_refine_ls_number_parameters 327
_refine_ls_number_reflns 2624
_refine_ls_number_restraints 0
_refine_ls_restrained_S_all 1.005
_refine_ls_R_factor_all 0.0363
_refine_ls_R_factor_gt 0.0307
_refine_ls_shift/su_max 0.003
_refine_ls_shift/su_mean 0.000
_refine_ls_structure_factor_coef Fsqd
_refine_ls_weighting_details 'calc w=1/[\s^2^(Fo^2^)+(0.0435P)^2^+0.0000P] where P=(Fo^2^+2Fc^2^)/3'
_refine_ls_weighting_scheme calc
_refine_ls_wR_factor_gt 0.0722
_refine_ls_wR_factor_ref 0.0738
_reflns_number_gt 2328
_reflns_number_total 2624
_reflns_threshold_expression >2sigma(I)
_cod_data_source_file eCrystal-124.cif
_cod_data_source_block 01sot096
_cod_depositor_comments
;
Citation :
Hursthouse, Michael B. and Light, Mark E. (2001) 
University of Southampton, Crystal Structure Report Archive. 
(doi:10.5258/ecrystals/124)

More at:
http://ecrystals.chem.soton.ac.uk/124/

The following automatic conversions were performed:

'_symmetry_cell_setting' value 'Orthorhombic' changed to
'orthorhombic' according to the built-in table from CIF Core
dictionary named 'cif_core.dic' version 2.4.1 from 2010-06-29.

Automatic conversion script
Id: cif_fix_values 3105 2015-03-04 15:46:00Z robertas 
;
_cod_original_sg_symbol_H-M P2(1)2(1)2(1)
_cod_database_code 1519305

loop_
_symmetry_equiv_pos_as_xyz
'x, y, z'
'x+1/2, -y+1/2, -z'
'-x, y+1/2, -z+1/2'
'-x+1/2, -y, z+1/2'

loop_
_atom_site_label
_atom_site_type_symbol
_atom_site_fract_x
_atom_site_fract_y
_atom_site_fract_z
_atom_site_U_iso_or_equiv
_atom_site_adp_type
_atom_site_occupancy
_atom_site_symmetry_multiplicity
_atom_site_calc_flag
_atom_site_refinement_flags
_atom_site_disorder_assembly
_atom_site_disorder_group
C1 C 0.2460(2) 0.30747(15) 0.55008(15) 0.0178(5) Uani 1 1 d . . .
C2 C 0.3168(2) 0.37223(16) 0.58729(15) 0.0209(6) Uani 1 1 d . . .
H2 H 0.3840 0.3542 0.6182 0.025 Uiso 1 1 calc R . .
C3 C 0.2878(2) 0.46470(16) 0.57872(15) 0.0203(6) Uani 1 1 d . . .
H3 H 0.3357 0.5104 0.6040 0.024 Uiso 1 1 calc R . .
C4 C 0.1888(2) 0.49063(15) 0.53331(14) 0.0171(5) Uani 1 1 d . . .
C5 C 0.1188(2) 0.42277(16) 0.49706(14) 0.0205(5) Uani 1 1 d . . .
H5 H 0.0511 0.4400 0.4663 0.025 Uiso 1 1 calc R . .
C6 C 0.1469(2) 0.33031(16) 0.50542(15) 0.0206(6) Uani 1 1 d . . .
H6 H 0.0991 0.2840 0.4810 0.025 Uiso 1 1 calc R . .
C7 C 0.1563(2) 0.59052(15) 0.52227(14) 0.0165(5) Uani 1 1 d . . .
H7 H 0.1385 0.6027 0.4612 0.020 Uiso 1 1 calc R . .
C8 C 0.0539(2) 0.62350(15) 0.57728(14) 0.0171(5) Uani 1 1 d . . .
H8A H 0.0492 0.5874 0.6304 0.020 Uiso 1 1 calc R . .
H8B H -0.0206 0.6171 0.5462 0.020 Uiso 1 1 calc R . .
C9 C 0.07978(19) 0.72631(15) 0.59681(14) 0.0159(5) Uani 1 1 d . . .
C10 C 0.0163(2) 0.79099(16) 0.53388(14) 0.0183(5) Uani 1 1 d . . .
H10A H -0.0604 0.7656 0.5175 0.022 Uiso 1 1 calc R . .
H10B H 0.0051 0.8529 0.5588 0.022 Uiso 1 1 calc R . .
C11 C 0.0981(2) 0.79479(16) 0.45808(15) 0.0173(5) Uani 1 1 d . . .
H11 H 0.0887 0.7376 0.4235 0.021 Uiso 1 1 calc R . .
C12 C 0.2091(2) 0.73604(16) 0.56853(14) 0.0171(5) Uani 1 1 d . . .
H12 H 0.2561 0.7633 0.6156 0.020 Uiso 1 1 calc R . .
C13 C 0.0841(2) 0.87788(15) 0.40152(14) 0.0163(5) Uani 1 1 d . . .
C14 C 0.1228(2) 0.96459(16) 0.42589(15) 0.0209(6) Uani 1 1 d . . .
H14 H 0.1595 0.9726 0.4794 0.025 Uiso 1 1 calc R . .
C15 C 0.1080(2) 1.03916(16) 0.37237(17) 0.0240(6) Uani 1 1 d . . .
H15 H 0.1339 1.0987 0.3887 0.029 Uiso 1 1 calc R . .
C16 C 0.0549(2) 1.02526(16) 0.29490(15) 0.0217(6) Uani 1 1 d . . .
C17 C 0.0148(2) 0.94039(15) 0.26914(15) 0.0211(6) Uani 1 1 d . . .
H17 H -0.0215 0.9325 0.2155 0.025 Uiso 1 1 calc R . .
C18 C 0.0292(2) 0.86713(16) 0.32403(15) 0.0207(6) Uani 1 1 d . . .
H18 H 0.0008 0.8082 0.3082 0.025 Uiso 1 1 calc R . .
C19 C 0.0972(2) 0.66032(16) 0.78274(15) 0.0213(6) Uani 1 1 d . . .
H19 H 0.0536 0.6055 0.7614 0.026 Uiso 1 1 calc R . .
C20 C 0.0649(3) 0.6703(2) 0.87682(16) 0.0347(7) Uani 1 1 d . . .
H20A H -0.0180 0.6855 0.8818 0.052 Uiso 1 1 calc R . .
H20B H 0.1115 0.7195 0.9024 0.052 Uiso 1 1 calc R . .
H20C H 0.0805 0.6123 0.9064 0.052 Uiso 1 1 calc R . .
C21 C 0.2267(2) 0.63656(18) 0.77502(17) 0.0266(6) Uani 1 1 d . . .
H21A H 0.2470 0.6289 0.7150 0.040 Uiso 1 1 calc R . .
H21B H 0.2426 0.5792 0.8056 0.040 Uiso 1 1 calc R . .
H21C H 0.2734 0.6863 0.7995 0.040 Uiso 1 1 calc R . .
C22 C -0.1077(2) 0.78269(16) 0.73428(15) 0.0217(6) Uani 1 1 d . . .
H22 H -0.1125 0.7978 0.7961 0.026 Uiso 1 1 calc R . .
C23 C -0.1818(2) 0.69634(18) 0.72308(17) 0.0302(6) Uani 1 1 d . . .
H23A H -0.1444 0.6446 0.7522 0.045 Uiso 1 1 calc R . .
H23B H -0.1891 0.6822 0.6625 0.045 Uiso 1 1 calc R . .
H23C H -0.2593 0.7068 0.7473 0.045 Uiso 1 1 calc R . .
C24 C -0.1647(2) 0.86469(19) 0.68863(17) 0.0314(7) Uani 1 1 d . . .
H24A H -0.1165 0.9197 0.6965 0.047 Uiso 1 1 calc R . .
H24B H -0.2423 0.8756 0.7124 0.047 Uiso 1 1 calc R . .
H24C H -0.1714 0.8510 0.6279 0.047 Uiso 1 1 calc R . .
C25 C 0.1407(2) 0.86618(16) 0.74326(15) 0.0210(6) Uani 1 1 d . . .
H25 H 0.2196 0.8429 0.7595 0.025 Uiso 1 1 calc R . .
C26 C 0.0914(2) 0.91351(18) 0.82277(16) 0.0322(7) Uani 1 1 d . . .
H26A H 0.0785 0.8675 0.8672 0.048 Uiso 1 1 calc R . .
H26B H 0.0174 0.9434 0.8087 0.048 Uiso 1 1 calc R . .
H26C H 0.1469 0.9597 0.8431 0.048 Uiso 1 1 calc R . .
C27 C 0.1612(2) 0.93938(16) 0.67442(17) 0.0273(6) Uani 1 1 d . . .
H27A H 0.1932 0.9100 0.6235 0.041 Uiso 1 1 calc R . .
H27B H 0.2163 0.9855 0.6955 0.041 Uiso 1 1 calc R . .
H27C H 0.0872 0.9693 0.6604 0.041 Uiso 1 1 calc R . .
N1 N 0.2808(2) 0.20975(14) 0.55615(13) 0.0238(5) Uani 1 1 d . . .
N2 N 0.04043(19) 1.10405(15) 0.23782(16) 0.0306(6) Uani 1 1 d . . .
O1 O 0.37434(17) 0.19132(12) 0.58972(13) 0.0352(5) Uani 1 1 d . . .
O2 O 0.21475(17) 0.15145(12) 0.52698(13) 0.0375(5) Uani 1 1 d . . .
O3 O 0.05984(18) 1.18117(12) 0.26648(14) 0.0452(6) Uani 1 1 d . . .
O4 O 0.00969(19) 1.08988(14) 0.16448(13) 0.0470(6) Uani 1 1 d . . .
O5 O 0.25199(14) 0.64726(10) 0.54850(10) 0.0178(4) Uani 1 1 d . . .
O6 O 0.21196(13) 0.79532(10) 0.49653(10) 0.0176(4) Uani 1 1 d . . .
Si1 Si 0.05191(6) 0.76047(4) 0.71302(4) 0.01664(17) Uani 1 1 d . . .

loop_
_atom_site_aniso_label
_atom_site_aniso_U_11
_atom_site_aniso_U_22
_atom_site_aniso_U_33
_atom_site_aniso_U_23
_atom_site_aniso_U_13
_atom_site_aniso_U_12
C1 0.0237(13) 0.0116(11) 0.0181(12) -0.0017(10) 0.0072(12) 0.0024(10)
C2 0.0230(14) 0.0206(13) 0.0193(12) 0.0002(12) -0.0009(11) 0.0009(11)
C3 0.0218(13) 0.0172(12) 0.0217(13) -0.0011(11) -0.0006(11) -0.0011(11)
C4 0.0224(13) 0.0168(12) 0.0121(11) 0.0013(11) 0.0041(11) -0.0009(10)
C5 0.0218(13) 0.0223(12) 0.0175(11) 0.0003(11) -0.0003(11) 0.0003(11)
C6 0.0218(14) 0.0188(12) 0.0213(13) -0.0056(11) 0.0045(12) -0.0053(11)
C7 0.0180(13) 0.0179(12) 0.0137(11) -0.0005(10) 0.0002(11) -0.0019(10)
C8 0.0172(12) 0.0182(12) 0.0158(11) -0.0021(10) 0.0022(11) -0.0025(10)
C9 0.0147(12) 0.0170(12) 0.0160(11) 0.0005(10) -0.0004(10) 0.0002(9)
C10 0.0193(13) 0.0202(12) 0.0155(11) -0.0010(11) -0.0027(10) 0.0007(10)
C11 0.0193(13) 0.0149(12) 0.0178(12) -0.0003(11) -0.0003(11) 0.0014(10)
C12 0.0209(13) 0.0141(11) 0.0162(12) 0.0002(10) 0.0020(10) 0.0006(10)
C13 0.0168(13) 0.0142(12) 0.0179(12) 0.0011(11) 0.0030(10) 0.0029(10)
C14 0.0238(14) 0.0192(13) 0.0197(12) 0.0010(11) -0.0022(11) -0.0021(11)
C15 0.0235(14) 0.0167(12) 0.0319(14) 0.0009(12) -0.0044(12) -0.0027(11)
C16 0.0164(12) 0.0206(12) 0.0282(14) 0.0093(12) 0.0034(12) 0.0028(11)
C17 0.0210(14) 0.0245(13) 0.0176(12) 0.0017(11) -0.0017(11) 0.0016(10)
C18 0.0209(13) 0.0188(12) 0.0223(12) -0.0020(11) -0.0017(11) -0.0020(11)
C19 0.0235(13) 0.0238(12) 0.0164(12) -0.0011(11) -0.0035(11) -0.0022(11)
C20 0.0365(17) 0.0482(17) 0.0194(13) 0.0073(13) 0.0004(13) 0.0088(14)
C21 0.0259(15) 0.0263(12) 0.0276(14) 0.0067(13) -0.0024(12) 0.0023(12)
C22 0.0184(13) 0.0310(13) 0.0156(11) -0.0034(11) 0.0001(11) 0.0044(11)
C23 0.0207(14) 0.0411(15) 0.0288(14) -0.0009(13) -0.0003(12) -0.0049(12)
C24 0.0221(14) 0.0437(16) 0.0283(15) -0.0011(14) 0.0012(12) 0.0128(13)
C25 0.0187(13) 0.0234(12) 0.0210(12) -0.0049(11) -0.0022(11) 0.0012(11)
C26 0.0370(17) 0.0322(15) 0.0274(13) -0.0119(13) -0.0018(13) 0.0018(13)
C27 0.0312(15) 0.0200(13) 0.0307(14) -0.0034(12) -0.0026(13) -0.0026(12)
N1 0.0287(13) 0.0187(11) 0.0239(11) -0.0005(10) 0.0056(10) 0.0017(10)
N2 0.0186(12) 0.0294(13) 0.0437(14) 0.0188(12) -0.0032(12) -0.0002(10)
O1 0.0320(11) 0.0232(9) 0.0504(12) 0.0030(10) -0.0023(10) 0.0069(9)
O2 0.0451(12) 0.0174(9) 0.0501(13) -0.0090(9) -0.0043(11) -0.0045(9)
O3 0.0446(13) 0.0225(10) 0.0684(14) 0.0191(11) -0.0177(12) -0.0067(9)
O4 0.0560(14) 0.0488(13) 0.0361(12) 0.0247(11) -0.0137(12) 0.0011(11)
O5 0.0161(9) 0.0142(8) 0.0231(9) -0.0003(7) 0.0022(8) 0.0004(7)
O6 0.0171(9) 0.0167(8) 0.0191(8) 0.0054(7) 0.0019(7) -0.0006(7)
Si1 0.0156(3) 0.0201(3) 0.0141(3) -0.0016(3) -0.0002(3) 0.0008(3)

loop_
_atom_type_symbol
_atom_type_description
_atom_type_scat_dispersion_real
_atom_type_scat_dispersion_imag
_atom_type_scat_source
C C 0.0033 0.0016 'International Tables Vol C Tables 4.2.6.8 and 6.1.1.4'
H H 0.0000 0.0000 'International Tables Vol C Tables 4.2.6.8 and 6.1.1.4'
N N 0.0061 0.0033 'International Tables Vol C Tables 4.2.6.8 and 6.1.1.4'
O O 0.0106 0.0060 'International Tables Vol C Tables 4.2.6.8 and 6.1.1.4'
Si Si 0.0817 0.0704 'International Tables Vol C Tables 4.2.6.8 and 6.1.1.4'

loop_
_geom_angle_atom_site_label_1
_geom_angle_atom_site_label_2
_geom_angle_atom_site_label_3
_geom_angle
_geom_angle_site_symmetry_1
_geom_angle_site_symmetry_3
C2 C1 C6 122.7(2) . .
C2 C1 N1 118.0(2) . .
C6 C1 N1 119.2(2) . .
C1 C2 C3 118.6(2) . .
C2 C3 C4 120.4(2) . .
C3 C4 C5 119.2(2) . .
C3 C4 C7 121.4(2) . .
C5 C4 C7 119.4(2) . .
C6 C5 C4 120.8(2) . .
C1 C6 C5 118.2(2) . .
O5 C7 C4 109.29(18) . .
O5 C7 C8 104.12(17) . .
C4 C7 C8 115.11(19) . .
C7 C8 C9 105.37(18) . .
C10 C9 C8 111.54(19) . .
C10 C9 C12 102.12(18) . .
C8 C9 C12 102.31(18) . .
C10 C9 Si1 111.99(15) . .
C8 C9 Si1 113.88(15) . .
C12 C9 Si1 114.06(15) . .
C11 C10 C9 103.59(18) . .
O6 C11 C13 109.91(19) . .
O6 C11 C10 103.29(18) . .
C13 C11 C10 115.28(19) . .
O5 C12 O6 111.45(18) . .
O5 C12 C9 108.21(18) . .
O6 C12 C9 107.76(18) . .
C18 C13 C14 119.5(2) . .
C18 C13 C11 118.6(2) . .
C14 C13 C11 121.9(2) . .
C15 C14 C13 120.2(2) . .
C16 C15 C14 118.6(2) . .
C17 C16 C15 122.7(2) . .
C17 C16 N2 118.7(2) . .
C15 C16 N2 118.6(2) . .
C16 C17 C18 117.8(2) . .
C17 C18 C13 121.3(2) . .
C21 C19 C20 109.5(2) . .
C21 C19 Si1 113.18(18) . .
C20 C19 Si1 114.84(18) . .
C23 C22 C24 110.3(2) . .
C23 C22 Si1 112.25(16) . .
C24 C22 Si1 117.47(17) . .
C26 C25 C27 108.7(2) . .
C26 C25 Si1 111.59(17) . .
C27 C25 Si1 117.64(17) . .
O1 N1 O2 123.5(2) . .
O1 N1 C1 118.3(2) . .
O2 N1 C1 118.2(2) . .
O4 N2 O3 123.5(2) . .
O4 N2 C16 118.7(2) . .
O3 N2 C16 117.8(2) . .
C12 O5 C7 108.76(17) . .
C12 O6 C11 108.09(16) . .
C22 Si1 C19 107.13(11) . .
C22 Si1 C25 109.67(10) . .
C19 Si1 C25 109.12(11) . .
C22 Si1 C9 111.96(10) . .
C19 Si1 C9 107.90(10) . .
C25 Si1 C9 110.94(10) . .

loop_
_geom_bond_atom_site_label_1
_geom_bond_atom_site_label_2
_geom_bond_distance
_geom_bond_site_symmetry_2
C1 C2 1.375(3) .
C1 C6 1.378(4) .
C1 N1 1.480(3) .
C2 C3 1.392(3) .
C3 C4 1.395(3) .
C4 C5 1.395(3) .
C4 C7 1.510(3) .
C5 C6 1.389(3) .
C7 O5 1.435(3) .
C7 C8 1.538(3) .
C8 C9 1.555(3) .
C9 C10 1.549(3) .
C9 C12 1.557(3) .
C9 Si1 1.924(2) .
C10 C11 1.520(3) .
C11 O6 1.441(3) .
C11 C13 1.510(3) .
C12 O5 1.417(3) .
C12 O6 1.425(3) .
C13 C18 1.383(3) .
C13 C14 1.391(3) .
C14 C15 1.384(3) .
C15 C16 1.379(4) .
C16 C17 1.379(3) .
C16 N2 1.466(3) .
C17 C18 1.382(3) .
C19 C21 1.531(4) .
C19 C20 1.536(3) .
C19 Si1 1.897(2) .
C22 C23 1.527(3) .
C22 C24 1.538(3) .
C22 Si1 1.891(2) .
C25 C26 1.538(3) .
C25 C27 1.538(3) .
C25 Si1 1.905(2) .
N1 O1 1.226(3) .
N1 O2 1.227(3) .
N2 O4 1.226(3) .
N2 O3 1.229(3) .
